data_7250003
loop_
_publ_author_name
'Mou, Wen-Long'
'Fan, Si-Jie'
'Wang, Ying-Long'
'Wang, Guo'
'Hu, Fu-Zhen'
'Guo, Gui-Xiong'
'Han, Hong-Liang'
'Xin, Xiu-Lan'
'Liu, Jian-Ming'
'Yang, Yu-Ping'
'Li, Zhong-Feng'
'Jin, Qiong-Hua'

_publ_section_title
;
 Synthesis, characterization, and green to orange luminescence properties
 of copper(i) complexes with 3-bdppmapy ligand-containing phenanthroline
 and its derivatives
;
_journal_issue 14
_journal_name_full CrystEngComm
_journal_page_first 2086
_journal_page_last 2100
_journal_paper_doi 10.1039/D4CE01324G
_journal_volume 27
_journal_year 2025
_chemical_formula_moiety 'C45 H36 Cu N6 P2, B F4, C H4 O'
_chemical_formula_sum 'C46 H40 B Cu F4 N6 O P2'
_chemical_formula_weight 905.13
_space_group_crystal_system triclinic
_space_group_IT_number 2
_space_group_name_Hall '-P 1'
_space_group_name_H-M_alt 'P -1'
_atom_sites_solution_hydrogens geom
_audit_creation_date 2023-09-16
_audit_creation_method
;
Olex2 1.5-alpha
(compiled 2023.08.24 svn.re1ec1418 for OlexSys, GUI svn.r6817)
;
_audit_update_record
;
2024-10-21 deposited with the CCDC.	2025-02-18 downloaded from the CCDC.
;
_cell_angle_alpha 85.590(3)
_cell_angle_beta 82.487(2)
_cell_angle_gamma 88.594(4)
_cell_formula_units_Z 2
_cell_length_a 11.9345(11)
_cell_length_b 13.5182(12)
_cell_length_c 13.6237(12)
_cell_measurement_reflns_used 5416
_cell_measurement_temperature 293(2)
_cell_measurement_theta_max 25.02
_cell_measurement_theta_min 3.34
_cell_volume 2172.4(3)
_computing_molecular_graphics 'Olex2 1.5-alpha (Dolomanov et al., 2009)'
_computing_publication_material 'Olex2 1.5-alpha (Dolomanov et al., 2009)'
_computing_structure_refinement 'SHELXL 2018/3 (Sheldrick, 2015)'
_diffrn_ambient_temperature 293(2)
_diffrn_measured_fraction_theta_full 0.975
_diffrn_measured_fraction_theta_max 0.904
_diffrn_measurement_device_type CCD
_diffrn_radiation_type MoK\a
_diffrn_radiation_wavelength 0.71073
_diffrn_reflns_av_R_equivalents 0.0338
_diffrn_reflns_av_unetI/netI 0.0672
_diffrn_reflns_Laue_measured_fraction_full 0.975
_diffrn_reflns_Laue_measured_fraction_max 0.904
_diffrn_reflns_limit_h_max 15
_diffrn_reflns_limit_h_min -15
_diffrn_reflns_limit_k_max 17
_diffrn_reflns_limit_k_min -16
_diffrn_reflns_limit_l_max 11
_diffrn_reflns_limit_l_min -18
_diffrn_reflns_number 13373
_diffrn_reflns_point_group_measured_fraction_full 0.975
_diffrn_reflns_point_group_measured_fraction_max 0.904
_diffrn_reflns_theta_full 25.242
_diffrn_reflns_theta_max 28.644
_diffrn_reflns_theta_min 2.139
_exptl_absorpt_coefficient_mu 0.637
_exptl_crystal_density_diffrn 1.384
_exptl_crystal_description block
_exptl_crystal_F_000 932
_exptl_crystal_size_max 0.3
_exptl_crystal_size_mid 0.21
_exptl_crystal_size_min 0.16
_refine_diff_density_max 0.708
_refine_diff_density_min -0.773
_refine_diff_density_rms 0.069
_refine_ls_extinction_method none
_refine_ls_goodness_of_fit_ref 0.961
_refine_ls_hydrogen_treatment constr
_refine_ls_matrix_type full
_refine_ls_number_parameters 552
_refine_ls_number_reflns 10094
_refine_ls_number_restraints 0
_refine_ls_restrained_S_all 0.961
_refine_ls_R_factor_all 0.0923
_refine_ls_R_factor_gt 0.0545
_refine_ls_shift/su_max 0.000
_refine_ls_shift/su_mean 0.000
_refine_ls_structure_factor_coef Fsqd
_refine_ls_weighting_details 'w=1/[\s^2^(Fo^2^)+(0.0853P)^2^] where P=(Fo^2^+2Fc^2^)/3'
_refine_ls_weighting_scheme calc
_refine_ls_wR_factor_gt 0.1367
_refine_ls_wR_factor_ref 0.1560
_reflns_Friedel_coverage 0.000
_reflns_number_gt 6271
_reflns_number_total 10094
_reflns_threshold_expression 'I > 2\s(I)'
_cod_data_source_file d4ce01324g2.cif
_cod_data_source_block 220118c
_cod_depositor_comments 'Adding full bibliography for 7250002--7250009.cif.'
_cod_database_code 7250003
_shelx_shelxl_version_number 2018/3
_shelx_space_group_comment
;
The symmetry employed for this shelxl refinement is uniquely defined
by the following loop, which should always be used as a source of
symmetry information in preference to the above space-group names.
They are only intended as comments.
;
_shelx_estimated_absorpt_t_max 0.905
_shelx_estimated_absorpt_t_min 0.832
_olex2_refinement_description
;
1. Fixed Uiso
 At 1.2 times of:
  All C(H) groups, All C(H,H) groups
 At 1.5 times of:
  All C(H,H,H) groups, All O(H) groups
2.a Secondary CH2 refined with riding coordinates:
 C008(H00A,H00B), C011(H01A,H01B)
2.b Aromatic/amide H refined with riding coordinates:
 C017(H017), C020(H020), C021(H021), C024(H024), C025(H025), C026(H026),
 C029(H029), C030(H030), C031(H031), C032(H032), C033(H033), C034(H034),
 C035(H035), C038(H038), C039(H039), C040(H040), C041(H041), C042(H042),
 C043(H043), C044(H044), C045(H045), C046(H046), C047(H047), C049(H049),
 C050(H050), C052(H052), C053(H053), C054(H054), C056(H056), C058(H058),
 C059(H059), C60(H60)
2.c Idealised Me refined as rotating group:
 C2(H2A,H2B,H2C)
2.d Idealised tetrahedral OH refined as rotating group:
 O1(H1)
;
_olex2_submission_special_instructions 'No special instructions were received'

loop_
_space_group_symop_operation_xyz
'x, y, z'
'-x, -y, -z'

loop_
_atom_site_label
_atom_site_type_symbol
_atom_site_fract_x
_atom_site_fract_y
_atom_site_fract_z
_atom_site_U_iso_or_equiv
_atom_site_adp_type
_atom_site_occupancy
_atom_site_site_symmetry_order
_atom_site_calc_flag
_atom_site_refinement_flags_posn
_atom_site_refinement_flags_adp
_atom_site_refinement_flags_occupancy
_atom_site_disorder_assembly
_atom_site_disorder_group
P002 P 0.14568(7) 0.73417(6) 0.25244(6) 0.03553(18) Uani 1 1 d . . . . .
P003 P 0.25804(7) 0.97576(6) 0.16468(6) 0.03890(19) Uani 1 1 d . . . . .
N24 N 0.2535(2) 0.78366(18) -0.00395(18) 0.0376(6) Uani 1 1 d . . . . .
N26 N 0.6104(2) 0.5492(2) -0.1683(2) 0.0549(7) Uani 1 1 d . . . . .
C61 C 0.3382(2) 0.7261(2) -0.0480(2) 0.0343(6) Uani 1 1 d . . . . .
C62 C 0.4316(2) 0.6980(2) 0.0090(2) 0.0335(6) Uani 1 1 d . . . . .
C008 C 0.0378(3) 0.8279(2) 0.2996(2) 0.0406(7) Uani 1 1 d . . . . .
H00A H -0.010798 0.846210 0.249164 0.049 Uiso 1 1 calc R U . . .
H00B H -0.008975 0.798901 0.357859 0.049 Uiso 1 1 calc R U . . .
N25 N 0.4242(2) 0.73264(18) 0.10222(18) 0.0370(6) Uani 1 1 d . . . . .
C010 C 0.1929(3) 0.6727(2) 0.3649(2) 0.0376(7) Uani 1 1 d . . . . .
C011 C 0.1188(3) 0.9931(2) 0.2443(2) 0.0409(7) Uani 1 1 d . . . . .
H01A H 0.118803 1.056944 0.272345 0.049 Uiso 1 1 calc R U . . .
H01B H 0.059140 0.995235 0.202153 0.049 Uiso 1 1 calc R U . . .
C012 C 0.5209(2) 0.6386(2) -0.0303(2) 0.0386(7) Uani 1 1 d . . . . .
N27 N 0.4273(3) 0.5978(2) -0.2761(2) 0.0525(7) Uani 1 1 d . . . . .
C014 C 0.2404(3) 1.0588(2) 0.0546(2) 0.0457(8) Uani 1 1 d . . . . .
C015 C 0.3587(3) 1.0360(2) 0.2313(2) 0.0446(7) Uani 1 1 d . . . . .
C016 C 0.1164(3) 0.9292(2) 0.4214(2) 0.0387(7) Uani 1 1 d . . . . .
C017 C -0.0500(3) 0.6187(2) 0.2400(3) 0.0468(8) Uani 1 1 d . . . . .
H017 H -0.090924 0.659422 0.284139 0.056 Uiso 1 1 calc R U . . .
C018 C 0.0650(3) 0.6375(2) 0.2074(2) 0.0397(7) Uani 1 1 d . . . . .
C019 C 0.5209(3) 0.6055(2) -0.1303(2) 0.0399(7) Uani 1 1 d . . . . .
C020 C 0.5085(3) 0.7056(2) 0.1559(2) 0.0451(8) Uani 1 1 d . . . . .
H020 H 0.505487 0.727865 0.219059 0.054 Uiso 1 1 calc R U . . .
C021 C 0.1619(3) 0.7838(3) -0.1503(3) 0.0540(9) Uani 1 1 d . . . . .
H021 H 0.101347 0.804857 -0.183578 0.065 Uiso 1 1 calc R U . . .
C022 C 0.3381(3) 0.6942(2) -0.1438(2) 0.0378(7) Uani 1 1 d . . . . .
N023 N 0.0921(2) 0.91676(18) 0.32530(19) 0.0413(6) Uani 1 1 d . . . . .
C024 C 0.1678(3) 0.8108(2) -0.0550(2) 0.0465(8) Uani 1 1 d . . . . .
H024 H 0.109423 0.849464 -0.025161 0.056 Uiso 1 1 calc R U . . .
C025 C 0.6073(3) 0.6127(3) 0.0284(3) 0.0502(8) Uani 1 1 d . . . . .
H025 H 0.668434 0.573563 0.004379 0.060 Uiso 1 1 calc R U . . .
C026 C 0.1371(3) 0.5918(3) 0.4173(3) 0.0527(9) Uani 1 1 d . . . . .
H026 H 0.072364 0.568166 0.396264 0.063 Uiso 1 1 calc R U . . .
C028 C 0.4305(3) 0.6303(2) -0.1844(2) 0.0404(7) Uani 1 1 d . . . . .
C029 C 0.1949(3) 1.0203(3) 0.5416(3) 0.0607(10) Uani 1 1 d . . . . .
H029 H 0.233783 1.074630 0.557059 0.073 Uiso 1 1 calc R U . . .
C030 C 0.3285(3) 0.6613(3) 0.4824(3) 0.0621(10) Uani 1 1 d . . . . .
H030 H 0.392731 0.684980 0.504267 0.075 Uiso 1 1 calc R U . . .
C031 C 0.3512(3) 1.1383(3) 0.2465(3) 0.0557(9) Uani 1 1 d . . . . .
H031 H 0.302190 1.179111 0.213433 0.067 Uiso 1 1 calc R U . . .
C032 C 0.1662(3) 1.1408(3) 0.0547(3) 0.0606(10) Uani 1 1 d . . . . .
H032 H 0.126372 1.158509 0.114208 0.073 Uiso 1 1 calc R U . . .
C033 C 0.0818(3) 0.8598(3) 0.5017(2) 0.0511(8) Uani 1 1 d . . . . .
H033 H 0.043295 0.804271 0.488448 0.061 Uiso 1 1 calc R U . . .
C034 C 0.3005(3) 1.0349(3) -0.0363(3) 0.0578(9) Uani 1 1 d . . . . .
H034 H 0.350733 0.981189 -0.038211 0.069 Uiso 1 1 calc R U . . .
C035 C 0.2473(3) 0.7251(3) -0.1952(3) 0.0503(8) Uani 1 1 d . . . . .
H035 H 0.244478 0.706185 -0.259079 0.060 Uiso 1 1 calc R U . . .
N037 N 0.1004(3) 0.8681(2) 0.5955(2) 0.0606(8) Uani 1 1 d . . . . .
C038 C 0.2897(3) 0.7068(3) 0.3983(2) 0.0486(8) Uani 1 1 d . . . . .
H038 H 0.328427 0.760373 0.363892 0.058 Uiso 1 1 calc R U . . .
C039 C 0.1253(3) 0.5741(3) 0.1420(3) 0.0554(9) Uani 1 1 d . . . . .
H039 H 0.201342 0.585286 0.119822 0.066 Uiso 1 1 calc R U . . .
C040 C 0.4356(3) 0.9771(3) 0.2788(3) 0.0606(10) Uani 1 1 d . . . . .
H040 H 0.442885 0.909985 0.268186 0.073 Uiso 1 1 calc R U . . .
C041 C 0.5999(3) 0.6460(3) 0.1217(3) 0.0521(9) Uani 1 1 d . . . . .
H041 H 0.655636 0.628819 0.161906 0.063 Uiso 1 1 calc R U . . .
C042 C -0.1028(3) 0.5393(3) 0.2063(3) 0.0586(10) Uani 1 1 d . . . . .
H042 H -0.179000 0.527891 0.227145 0.070 Uiso 1 1 calc R U . . .
C043 C 0.1572(3) 0.9471(3) 0.6148(3) 0.0636(10) Uani 1 1 d . . . . .
H043 H 0.171822 0.953113 0.679474 0.076 Uiso 1 1 calc R U . . .
C044 C 0.6056(3) 0.5199(3) -0.2579(3) 0.0625(10) Uani 1 1 d . . . . .
H044 H 0.665476 0.482267 -0.286907 0.075 Uiso 1 1 calc R U . . .
C045 C 0.2723(4) 0.5808(3) 0.5343(3) 0.0675(11) Uani 1 1 d . . . . .
H045 H 0.298408 0.550725 0.590874 0.081 Uiso 1 1 calc R U . . .
C046 C 0.0718(4) 0.4952(3) 0.1104(3) 0.0792(13) Uani 1 1 d . . . . .
H046 H 0.112338 0.453021 0.067469 0.095 Uiso 1 1 calc R U . . .
C047 C 0.5148(3) 0.5429(3) -0.3112(3) 0.0608(10) Uani 1 1 d . . . . .
H047 H 0.515905 0.518920 -0.373472 0.073 Uiso 1 1 calc R U . . .
C049 C -0.0422(4) 0.4781(3) 0.1424(3) 0.0782(13) Uani 1 1 d . . . . .
H049 H -0.077437 0.424922 0.120352 0.094 Uiso 1 1 calc R U . . .
C050 C 0.2852(4) 1.0919(3) -0.1246(3) 0.0754(12) Uani 1 1 d . . . . .
H050 H 0.326122 1.076257 -0.184381 0.090 Uiso 1 1 calc R U . . .
C052 C 0.1739(3) 1.0112(3) 0.4453(3) 0.0521(8) Uani 1 1 d . . . . .
H052 H 0.198169 1.060104 0.395839 0.062 Uiso 1 1 calc R U . . .
C053 C 0.1512(4) 1.1962(3) -0.0338(3) 0.0724(12) Uani 1 1 d . . . . .
H053 H 0.101589 1.250405 -0.032811 0.087 Uiso 1 1 calc R U . . .
C054 C 0.4159(4) 1.1779(3) 0.3099(3) 0.0666(11) Uani 1 1 d . . . . .
H054 H 0.409169 1.245068 0.320598 0.080 Uiso 1 1 calc R U . . .
B055 B 0.6660(4) 0.7131(3) 0.4038(3) 0.0588(11) Uani 1 1 d . . . . .
C056 C 0.5014(4) 1.0175(3) 0.3419(4) 0.0783(13) Uani 1 1 d . . . . .
H056 H 0.552464 0.977554 0.373544 0.094 Uiso 1 1 calc R U . . .
C058 C 0.4909(4) 1.1181(4) 0.3577(4) 0.0811(13) Uani 1 1 d . . . . .
H058 H 0.534441 1.145141 0.400532 0.097 Uiso 1 1 calc R U . . .
C059 C 0.2100(4) 1.1707(3) -0.1228(3) 0.0742(13) Uani 1 1 d . . . . .
H059 H 0.198717 1.206878 -0.181595 0.089 Uiso 1 1 calc R U . . .
C60 C 0.1776(4) 0.5460(3) 0.5012(3) 0.0688(11) Uani 1 1 d . . . . .
H60 H 0.140327 0.491401 0.535033 0.083 Uiso 1 1 calc R U . . .
F2 F 0.7738(3) 0.7419(3) 0.4056(3) 0.1492(15) Uani 1 1 d . . . . .
F3 F 0.6244(3) 0.6787(3) 0.4963(2) 0.1291(12) Uani 1 1 d . . . . .
F5 F 0.6008(4) 0.7900(2) 0.3727(3) 0.1560(16) Uani 1 1 d . . . . .
O1 O -0.0669(3) 0.7537(2) 0.7203(2) 0.0794(8) Uani 1 1 d . . . . .
H1 H -0.011812 0.779364 0.686549 0.119 Uiso 1 1 calc R U . . .
C2 C -0.1091(5) 0.6788(4) 0.6679(4) 0.0963(16) Uani 1 1 d . . . . .
H2A H -0.141341 0.709051 0.611734 0.145 Uiso 1 1 calc R U . . .
H2B H -0.166003 0.642046 0.711030 0.145 Uiso 1 1 calc R U . . .
H2C H -0.048357 0.634809 0.645462 0.145 Uiso 1 1 calc R U . . .
F14 F 0.6672(3) 0.6388(2) 0.3404(2) 0.1016(9) Uani 1 1 d . . . . .
Cu1 Cu 0.27644(3) 0.81302(3) 0.14011(3) 0.03883(13) Uani 1 1 d . . . . .

loop_
_atom_site_aniso_label
_atom_site_aniso_U_11
_atom_site_aniso_U_22
_atom_site_aniso_U_33
_atom_site_aniso_U_23
_atom_site_aniso_U_13
_atom_site_aniso_U_12
P002 0.0380(4) 0.0338(4) 0.0340(4) -0.0037(3) -0.0009(3) -0.0006(3)
P003 0.0419(4) 0.0368(4) 0.0357(4) -0.0014(3) 0.0030(3) -0.0017(3)
N24 0.0355(13) 0.0400(14) 0.0372(14) -0.0038(11) -0.0040(11) 0.0023(11)
N26 0.0487(17) 0.0577(18) 0.0561(19) -0.0139(14) 0.0049(14) 0.0085(14)
C61 0.0358(15) 0.0329(15) 0.0337(16) -0.0010(12) -0.0035(12) -0.0030(12)
C62 0.0329(14) 0.0322(15) 0.0343(16) -0.0025(12) -0.0003(12) -0.0020(12)
C008 0.0401(16) 0.0387(17) 0.0410(18) -0.0040(13) 0.0027(13) -0.0014(13)
N25 0.0359(13) 0.0433(14) 0.0317(13) -0.0055(11) -0.0021(11) 0.0009(11)
C010 0.0390(16) 0.0389(16) 0.0337(16) -0.0083(13) 0.0021(13) 0.0026(13)
C011 0.0425(17) 0.0375(16) 0.0404(18) -0.0002(13) 0.0006(14) 0.0045(13)
C012 0.0325(15) 0.0411(17) 0.0412(17) -0.0062(13) 0.0004(13) -0.0007(13)
N27 0.0653(19) 0.0535(17) 0.0390(16) -0.0130(13) -0.0028(14) -0.0012(14)
C014 0.0479(18) 0.0455(18) 0.0415(19) 0.0014(14) 0.0009(15) -0.0076(15)
C015 0.0434(18) 0.0450(18) 0.0430(19) -0.0060(14) 0.0056(14) -0.0047(14)
C016 0.0391(16) 0.0361(16) 0.0385(17) -0.0056(13) 0.0049(13) 0.0033(13)
C017 0.0426(18) 0.0473(19) 0.050(2) 0.0000(15) -0.0062(15) 0.0003(15)
C018 0.0460(17) 0.0360(16) 0.0376(17) -0.0004(13) -0.0084(14) -0.0017(13)
C019 0.0380(16) 0.0373(16) 0.0425(18) -0.0063(13) 0.0048(13) -0.0015(13)
C020 0.0420(17) 0.0537(19) 0.0409(18) -0.0046(15) -0.0102(15) 0.0017(15)
C021 0.048(2) 0.065(2) 0.053(2) -0.0077(17) -0.0213(17) 0.0095(17)
C022 0.0406(16) 0.0388(16) 0.0336(16) -0.0046(12) -0.0015(13) -0.0017(13)
N023 0.0499(15) 0.0352(14) 0.0357(14) -0.0021(11) 0.0059(12) -0.0057(11)
C024 0.0400(17) 0.0512(19) 0.049(2) -0.0056(15) -0.0087(15) 0.0083(15)
C025 0.0364(17) 0.055(2) 0.059(2) -0.0056(17) -0.0077(16) 0.0068(15)
C026 0.050(2) 0.060(2) 0.049(2) 0.0054(17) -0.0113(16) -0.0092(17)
C028 0.0447(17) 0.0396(17) 0.0365(17) -0.0076(13) 0.0000(14) -0.0040(13)
C029 0.060(2) 0.070(2) 0.055(2) -0.0170(19) -0.0054(19) -0.0115(19)
C030 0.055(2) 0.081(3) 0.055(2) -0.012(2) -0.0216(19) 0.001(2)
C031 0.058(2) 0.046(2) 0.062(2) -0.0032(17) -0.0020(18) -0.0067(17)
C032 0.059(2) 0.061(2) 0.056(2) 0.0121(18) 0.0039(18) 0.0025(18)
C033 0.064(2) 0.0461(19) 0.0405(19) -0.0087(15) 0.0075(16) -0.0052(16)
C034 0.066(2) 0.056(2) 0.047(2) -0.0010(17) 0.0086(18) -0.0070(18)
C035 0.053(2) 0.059(2) 0.0411(19) -0.0056(16) -0.0167(16) -0.0014(17)
N037 0.077(2) 0.0583(19) 0.0429(18) -0.0005(14) 0.0020(16) -0.0024(16)
C038 0.0485(19) 0.053(2) 0.045(2) -0.0078(15) -0.0048(15) -0.0034(16)
C039 0.051(2) 0.055(2) 0.061(2) -0.0211(17) 0.0018(17) -0.0090(17)
C040 0.052(2) 0.057(2) 0.074(3) -0.0131(19) -0.0118(19) 0.0021(18)
C041 0.0420(18) 0.063(2) 0.055(2) -0.0069(17) -0.0179(16) 0.0061(16)
C042 0.050(2) 0.061(2) 0.067(3) 0.0016(19) -0.0137(18) -0.0122(18)
C043 0.072(3) 0.078(3) 0.042(2) -0.0100(19) -0.0095(19) -0.005(2)
C044 0.061(2) 0.061(2) 0.063(3) -0.0242(19) 0.012(2) 0.0083(19)
C045 0.077(3) 0.079(3) 0.047(2) 0.009(2) -0.020(2) -0.001(2)
C046 0.080(3) 0.070(3) 0.088(3) -0.044(2) 0.013(2) -0.014(2)
C047 0.076(3) 0.057(2) 0.048(2) -0.0213(17) 0.0064(19) 0.004(2)
C049 0.081(3) 0.070(3) 0.090(3) -0.024(2) -0.016(3) -0.026(2)
C050 0.092(3) 0.086(3) 0.043(2) 0.010(2) 0.005(2) -0.025(3)
C052 0.056(2) 0.051(2) 0.047(2) -0.0045(16) 0.0041(16) -0.0094(16)
C053 0.060(2) 0.075(3) 0.077(3) 0.029(2) -0.009(2) -0.001(2)
C054 0.079(3) 0.051(2) 0.070(3) -0.0132(19) 0.001(2) -0.020(2)
B055 0.066(3) 0.059(3) 0.050(3) -0.009(2) 0.001(2) -0.003(2)
C056 0.068(3) 0.079(3) 0.096(3) -0.019(3) -0.035(3) 0.005(2)
C058 0.072(3) 0.092(3) 0.086(3) -0.027(3) -0.017(3) -0.022(3)
C059 0.079(3) 0.085(3) 0.056(3) 0.027(2) -0.015(2) -0.020(3)
C60 0.077(3) 0.074(3) 0.053(2) 0.019(2) -0.013(2) -0.016(2)
F2 0.085(2) 0.157(3) 0.208(4) -0.094(3) 0.027(2) -0.045(2)
F3 0.145(3) 0.169(3) 0.0643(19) 0.0027(19) 0.0128(19) -0.010(2)
F5 0.221(4) 0.095(2) 0.160(3) -0.011(2) -0.067(3) 0.064(3)
O1 0.094(2) 0.079(2) 0.0623(19) -0.0153(15) 0.0078(15) -0.0224(17)
C2 0.102(4) 0.084(3) 0.105(4) -0.014(3) -0.013(3) -0.018(3)
F14 0.143(3) 0.0833(18) 0.087(2) -0.0284(15) -0.0337(18) -0.0006(17)
Cu1 0.0394(2) 0.0409(2) 0.0350(2) -0.00612(16) 0.00113(16) 0.00199(16)

loop_
_atom_type_symbol
_atom_type_description
_atom_type_scat_dispersion_real
_atom_type_scat_dispersion_imag
_atom_type_scat_source
C C 0.0033 0.0016 'International Tables Vol C Tables 4.2.6.8 and 6.1.1.4'
H H 0.0000 0.0000 'International Tables Vol C Tables 4.2.6.8 and 6.1.1.4'
B B 0.0013 0.0007 'International Tables Vol C Tables 4.2.6.8 and 6.1.1.4'
Cu Cu 0.3201 1.2651 'International Tables Vol C Tables 4.2.6.8 and 6.1.1.4'
F F 0.0171 0.0103 'International Tables Vol C Tables 4.2.6.8 and 6.1.1.4'
N N 0.0061 0.0033 'International Tables Vol C Tables 4.2.6.8 and 6.1.1.4'
O O 0.0106 0.0060 'International Tables Vol C Tables 4.2.6.8 and 6.1.1.4'
P P 0.1023 0.0942 'International Tables Vol C Tables 4.2.6.8 and 6.1.1.4'

loop_
_geom_angle_atom_site_label_1
_geom_angle_atom_site_label_2
_geom_angle_atom_site_label_3
_geom_angle
_geom_angle_site_symmetry_1
_geom_angle_site_symmetry_3
_geom_angle_publ_flag
C008 P002 Cu1 108.39(10) . . ?
C010 P002 C008 104.39(13) . . ?
C010 P002 Cu1 117.95(10) . . ?
C018 P002 C008 105.23(14) . . ?
C018 P002 C010 102.86(13) . . ?
C018 P002 Cu1 116.70(11) . . ?
C011 P003 Cu1 107.00(10) . . ?
C014 P003 C011 101.65(14) . . ?
C014 P003 C015 106.27(15) . . ?
C014 P003 Cu1 115.94(11) . . ?
C015 P003 C011 103.20(14) . . ?
C015 P003 Cu1 120.40(11) . . ?
C61 N24 Cu1 112.85(18) . . ?
C024 N24 C61 118.0(3) . . ?
C024 N24 Cu1 129.1(2) . . ?
C044 N26 C019 115.8(3) . . ?
N24 C61 C62 117.1(2) . . ?
N24 C61 C022 122.6(3) . . ?
C022 C61 C62 120.3(3) . . ?
N25 C62 C61 116.2(2) . . ?
N25 C62 C012 123.1(3) . . ?
C012 C62 C61 120.7(3) . . ?
P002 C008 H00A 109.4 . . ?
P002 C008 H00B 109.4 . . ?
H00A C008 H00B 108.0 . . ?
N023 C008 P002 111.0(2) . . ?
N023 C008 H00A 109.4 . . ?
N023 C008 H00B 109.4 . . ?
C62 N25 Cu1 113.09(18) . . ?
C020 N25 C62 116.6(3) . . ?
C020 N25 Cu1 130.2(2) . . ?
C026 C010 P002 122.5(2) . . ?
C026 C010 C038 118.6(3) . . ?
C038 C010 P002 118.9(2) . . ?
P003 C011 H01A 108.5 . . ?
P003 C011 H01B 108.5 . . ?
H01A C011 H01B 107.5 . . ?
N023 C011 P003 115.3(2) . . ?
N023 C011 H01A 108.5 . . ?
N023 C011 H01B 108.5 . . ?
C62 C012 C019 118.9(3) . . ?
C62 C012 C025 118.2(3) . . ?
C025 C012 C019 122.9(3) . . ?
C047 N27 C028 116.0(3) . . ?
C032 C014 P003 124.2(3) . . ?
C032 C014 C034 118.2(3) . . ?
C034 C014 P003 117.5(3) . . ?
C031 C015 P003 122.1(3) . . ?
C040 C015 P003 118.8(3) . . ?
C040 C015 C031 118.7(3) . . ?
N023 C016 C033 121.5(3) . . ?
C052 C016 N023 123.0(3) . . ?
C052 C016 C033 115.4(3) . . ?
C018 C017 H017 119.8 . . ?
C042 C017 H017 119.8 . . ?
C042 C017 C018 120.3(3) . . ?
C017 C018 P002 124.3(2) . . ?
C039 C018 P002 116.7(2) . . ?
C039 C018 C017 118.8(3) . . ?
N26 C019 C012 118.0(3) . . ?
N26 C019 C028 121.3(3) . . ?
C028 C019 C012 120.6(3) . . ?
N25 C020 H020 118.3 . . ?
N25 C020 C041 123.5(3) . . ?
C041 C020 H020 118.3 . . ?
C024 C021 H021 120.4 . . ?
C035 C021 H021 120.4 . . ?
C035 C021 C024 119.2(3) . . ?
C61 C022 C028 119.0(3) . . ?
C035 C022 C61 117.6(3) . . ?
C035 C022 C028 123.4(3) . . ?
C011 N023 C008 115.9(2) . . ?
C016 N023 C008 122.7(2) . . ?
C016 N023 C011 121.4(2) . . ?
N24 C024 C021 123.1(3) . . ?
N24 C024 H024 118.5 . . ?
C021 C024 H024 118.5 . . ?
C012 C025 H025 120.5 . . ?
C041 C025 C012 119.0(3) . . ?
C041 C025 H025 120.5 . . ?
C010 C026 H026 119.8 . . ?
C010 C026 C60 120.4(3) . . ?
C60 C026 H026 119.8 . . ?
N27 C028 C019 121.5(3) . . ?
N27 C028 C022 118.2(3) . . ?
C019 C028 C022 120.3(3) . . ?
C043 C029 H029 120.5 . . ?
C052 C029 H029 120.5 . . ?
C052 C029 C043 119.0(3) . . ?
C038 C030 H030 119.7 . . ?
C038 C030 C045 120.6(3) . . ?
C045 C030 H030 119.7 . . ?
C015 C031 H031 119.7 . . ?
C054 C031 C015 120.5(4) . . ?
C054 C031 H031 119.7 . . ?
C014 C032 H032 119.6 . . ?
C053 C032 C014 120.8(4) . . ?
C053 C032 H032 119.6 . . ?
C016 C033 H033 117.7 . . ?
N037 C033 C016 124.6(3) . . ?
N037 C033 H033 117.7 . . ?
C014 C034 H034 119.8 . . ?
C014 C034 C050 120.3(4) . . ?
C050 C034 H034 119.8 . . ?
C021 C035 C022 119.6(3) . . ?
C021 C035 H035 120.2 . . ?
C022 C035 H035 120.2 . . ?
C033 N037 C043 118.1(3) . . ?
C010 C038 H038 119.8 . . ?
C030 C038 C010 120.4(3) . . ?
C030 C038 H038 119.8 . . ?
C018 C039 H039 120.0 . . ?
C046 C039 C018 120.0(3) . . ?
C046 C039 H039 120.0 . . ?
C015 C040 H040 119.7 . . ?
C056 C040 C015 120.6(4) . . ?
C056 C040 H040 119.7 . . ?
C020 C041 H041 120.2 . . ?
C025 C041 C020 119.7(3) . . ?
C025 C041 H041 120.2 . . ?
C017 C042 H042 120.0 . . ?
C049 C042 C017 120.0(4) . . ?
C049 C042 H042 120.0 . . ?
C029 C043 H043 118.9 . . ?
N037 C043 C029 122.2(3) . . ?
N037 C043 H043 118.9 . . ?
N26 C044 H044 118.5 . . ?
N26 C044 C047 123.1(3) . . ?
C047 C044 H044 118.5 . . ?
C030 C045 H045 120.3 . . ?
C60 C045 C030 119.3(3) . . ?
C60 C045 H045 120.3 . . ?
C039 C046 H046 119.7 . . ?
C039 C046 C049 120.6(4) . . ?
C049 C046 H046 119.7 . . ?
N27 C047 C044 122.3(3) . . ?
N27 C047 H047 118.8 . . ?
C044 C047 H047 118.8 . . ?
C042 C049 C046 120.3(4) . . ?
C042 C049 H049 119.8 . . ?
C046 C049 H049 119.8 . . ?
C034 C050 H050 119.8 . . ?
C059 C050 C034 120.3(4) . . ?
C059 C050 H050 119.8 . . ?
C016 C052 H052 119.6 . . ?
C029 C052 C016 120.7(3) . . ?
C029 C052 H052 119.6 . . ?
C032 C053 H053 119.9 . . ?
C059 C053 C032 120.1(4) . . ?
C059 C053 H053 119.9 . . ?
C031 C054 H054 119.9 . . ?
C031 C054 C058 120.1(4) . . ?
C058 C054 H054 119.9 . . ?
F2 B055 F14 108.7(4) . . ?
F3 B055 F2 107.9(4) . . ?
F3 B055 F5 109.8(4) . . ?
F3 B055 F14 109.8(4) . . ?
F5 B055 F2 111.2(4) . . ?
F5 B055 F14 109.4(4) . . ?
C040 C056 H056 120.1 . . ?
C040 C056 C058 119.8(4) . . ?
C058 C056 H056 120.1 . . ?
C054 C058 C056 120.2(4) . . ?
C054 C058 H058 119.9 . . ?
C056 C058 H058 119.9 . . ?
C050 C059 C053 120.2(4) . . ?
C050 C059 H059 119.9 . . ?
C053 C059 H059 119.9 . . ?
C026 C60 H60 119.7 . . ?
C045 C60 C026 120.6(4) . . ?
C045 C60 H60 119.7 . . ?
C2 O1 H1 109.5 . . ?
O1 C2 H2A 109.5 . . ?
O1 C2 H2B 109.5 . . ?
O1 C2 H2C 109.5 . . ?
H2A C2 H2B 109.5 . . ?
H2A C2 H2C 109.5 . . ?
H2B C2 H2C 109.5 . . ?
P003 Cu1 P002 106.53(3) . . ?
N24 Cu1 P002 110.75(7) . . ?
N24 Cu1 P003 112.28(7) . . ?
N25 Cu1 P002 115.41(7) . . ?
N25 Cu1 P003 127.91(7) . . ?
N25 Cu1 N24 80.72(9) . . ?

loop_
_geom_bond_atom_site_label_1
_geom_bond_atom_site_label_2
_geom_bond_distance
_geom_bond_site_symmetry_2
_geom_bond_publ_flag
P002 C008 1.872(3) . ?
P002 C010 1.834(3) . ?
P002 C018 1.831(3) . ?
P002 Cu1 2.2627(9) . ?
P003 C011 1.882(3) . ?
P003 C014 1.834(3) . ?
P003 C015 1.838(3) . ?
P003 Cu1 2.2518(9) . ?
N24 C61 1.364(4) . ?
N24 C024 1.340(4) . ?
N24 Cu1 2.086(2) . ?
N26 C019 1.366(4) . ?
N26 C044 1.320(4) . ?
C61 C62 1.466(4) . ?
C61 C022 1.406(4) . ?
C62 N25 1.379(4) . ?
C62 C012 1.394(4) . ?
C008 H00A 0.9700 . ?
C008 H00B 0.9700 . ?
C008 N023 1.466(4) . ?
N25 C020 1.346(4) . ?
N25 Cu1 2.077(2) . ?
C010 C026 1.393(4) . ?
C010 C038 1.397(4) . ?
C011 H01A 0.9700 . ?
C011 H01B 0.9700 . ?
C011 N023 1.461(4) . ?
C012 C019 1.466(4) . ?
C012 C025 1.407(4) . ?
N27 C028 1.362(4) . ?
N27 C047 1.325(4) . ?
C014 C032 1.401(5) . ?
C014 C034 1.404(5) . ?
C015 C031 1.412(5) . ?
C015 C040 1.391(5) . ?
C016 N023 1.402(4) . ?
C016 C033 1.411(4) . ?
C016 C052 1.397(4) . ?
C017 H017 0.9300 . ?
C017 C018 1.409(4) . ?
C017 C042 1.393(5) . ?
C018 C039 1.402(4) . ?
C019 C028 1.404(4) . ?
C020 H020 0.9300 . ?
C020 C041 1.392(4) . ?
C021 H021 0.9300 . ?
C021 C024 1.385(4) . ?
C021 C035 1.384(5) . ?
C022 C028 1.461(4) . ?
C022 C035 1.404(4) . ?
C024 H024 0.9300 . ?
C025 H025 0.9300 . ?
C025 C041 1.372(5) . ?
C026 H026 0.9300 . ?
C026 C60 1.394(5) . ?
C029 H029 0.9300 . ?
C029 C043 1.390(5) . ?
C029 C052 1.383(5) . ?
C030 H030 0.9300 . ?
C030 C038 1.386(5) . ?
C030 C045 1.388(5) . ?
C031 H031 0.9300 . ?
C031 C054 1.377(5) . ?
C032 H032 0.9300 . ?
C032 C053 1.400(5) . ?
C033 H033 0.9300 . ?
C033 N037 1.339(4) . ?
C034 H034 0.9300 . ?
C034 C050 1.408(5) . ?
C035 H035 0.9300 . ?
N037 C043 1.340(5) . ?
C038 H038 0.9300 . ?
C039 H039 0.9300 . ?
C039 C046 1.381(5) . ?
C040 H040 0.9300 . ?
C040 C056 1.387(5) . ?
C041 H041 0.9300 . ?
C042 H042 0.9300 . ?
C042 C049 1.372(6) . ?
C043 H043 0.9300 . ?
C044 H044 0.9300 . ?
C044 C047 1.397(5) . ?
C045 H045 0.9300 . ?
C045 C60 1.377(5) . ?
C046 H046 0.9300 . ?
C046 C049 1.393(6) . ?
C047 H047 0.9300 . ?
C049 H049 0.9300 . ?
C050 H050 0.9300 . ?
C050 C059 1.375(6) . ?
C052 H052 0.9300 . ?
C053 H053 0.9300 . ?
C053 C059 1.382(6) . ?
C054 H054 0.9300 . ?
C054 C058 1.385(6) . ?
B055 F2 1.357(5) . ?
B055 F3 1.345(5) . ?
B055 F5 1.357(5) . ?
B055 F14 1.373(5) . ?
C056 H056 0.9300 . ?
C056 C058 1.393(6) . ?
C058 H058 0.9300 . ?
C059 H059 0.9300 . ?
C60 H60 0.9300 . ?
O1 H1 0.8200 . ?
O1 C2 1.420(5) . ?
C2 H2A 0.9600 . ?
C2 H2B 0.9600 . ?
C2 H2C 0.9600 . ?

loop_
_geom_torsion_atom_site_label_1
_geom_torsion_atom_site_label_2
_geom_torsion_atom_site_label_3
_geom_torsion_atom_site_label_4
_geom_torsion
_geom_torsion_site_symmetry_1
_geom_torsion_site_symmetry_2
_geom_torsion_site_symmetry_3
_geom_torsion_site_symmetry_4
_geom_torsion_publ_flag
P002 C008 N023 C011 87.3(3) . . . . ?
P002 C008 N023 C016 -93.2(3) . . . . ?
P002 C010 C026 C60 178.5(3) . . . . ?
P002 C010 C038 C030 -179.3(3) . . . . ?
P002 C018 C039 C046 175.4(3) . . . . ?
P003 C011 N023 C008 -85.5(3) . . . . ?
P003 C011 N023 C016 95.0(3) . . . . ?
P003 C014 C032 C053 -175.1(3) . . . . ?
P003 C014 C034 C050 175.9(3) . . . . ?
P003 C015 C031 C054 169.5(3) . . . . ?
P003 C015 C040 C056 -170.4(3) . . . . ?
N24 C61 C62 N25 0.1(4) . . . . ?
N24 C61 C62 C012 179.5(3) . . . . ?
N24 C61 C022 C028 -178.2(3) . . . . ?
N24 C61 C022 C035 1.0(4) . . . . ?
N26 C019 C028 N27 1.3(5) . . . . ?
N26 C019 C028 C022 -177.3(3) . . . . ?
N26 C044 C047 N27 1.3(6) . . . . ?
C61 N24 C024 C021 -0.6(5) . . . . ?
C61 C62 N25 C020 178.7(3) . . . . ?
C61 C62 N25 Cu1 2.2(3) . . . . ?
C61 C62 C012 C019 0.7(4) . . . . ?
C61 C62 C012 C025 -179.0(3) . . . . ?
C61 C022 C028 N27 178.1(3) . . . . ?
C61 C022 C028 C019 -3.3(4) . . . . ?
C61 C022 C035 C021 -0.7(5) . . . . ?
C62 C61 C022 C028 1.9(4) . . . . ?
C62 C61 C022 C035 -178.9(3) . . . . ?
C62 N25 C020 C041 0.1(5) . . . . ?
C62 C012 C019 N26 178.6(3) . . . . ?
C62 C012 C019 C028 -2.1(4) . . . . ?
C62 C012 C025 C041 0.5(5) . . . . ?
C008 P002 C010 C026 86.4(3) . . . . ?
C008 P002 C010 C038 -94.9(3) . . . . ?
C008 P002 C018 C017 -23.6(3) . . . . ?
C008 P002 C018 C039 161.4(3) . . . . ?
N25 C62 C012 C019 180.0(3) . . . . ?
N25 C62 C012 C025 0.3(4) . . . . ?
N25 C020 C041 C025 0.6(5) . . . . ?
C010 P002 C008 N023 80.1(2) . . . . ?
C010 P002 C018 C017 85.4(3) . . . . ?
C010 P002 C018 C039 -89.5(3) . . . . ?
C010 C026 C60 C045 1.0(6) . . . . ?
C011 P003 C014 C032 24.1(3) . . . . ?
C011 P003 C014 C034 -152.0(3) . . . . ?
C011 P003 C015 C031 -62.1(3) . . . . ?
C011 P003 C015 C040 109.6(3) . . . . ?
C012 C62 N25 C020 -0.6(4) . . . . ?
C012 C62 N25 Cu1 -177.1(2) . . . . ?
C012 C019 C028 N27 -178.0(3) . . . . ?
C012 C019 C028 C022 3.4(4) . . . . ?
C012 C025 C041 C020 -0.9(5) . . . . ?
C014 P003 C011 N023 163.2(2) . . . . ?
C014 P003 C015 C031 44.4(3) . . . . ?
C014 P003 C015 C040 -143.9(3) . . . . ?
C014 C032 C053 C059 -0.1(6) . . . . ?
C014 C034 C050 C059 -0.9(6) . . . . ?
C015 P003 C011 N023 -86.7(2) . . . . ?
C015 P003 C014 C032 -83.5(3) . . . . ?
C015 P003 C014 C034 100.4(3) . . . . ?
C015 C031 C054 C058 1.4(6) . . . . ?
C015 C040 C056 C058 -0.2(7) . . . . ?
C016 C033 N037 C043 -1.0(6) . . . . ?
C017 C018 C039 C046 0.2(5) . . . . ?
C017 C042 C049 C046 -0.4(7) . . . . ?
C018 P002 C008 N023 -172.0(2) . . . . ?
C018 P002 C010 C026 -23.3(3) . . . . ?
C018 P002 C010 C038 155.5(3) . . . . ?
C018 C017 C042 C049 1.1(5) . . . . ?
C018 C039 C046 C049 0.5(7) . . . . ?
C019 N26 C044 C047 -0.9(6) . . . . ?
C019 C012 C025 C041 -179.2(3) . . . . ?
C022 C61 C62 N25 -180.0(3) . . . . ?
C022 C61 C62 C012 -0.6(4) . . . . ?
N023 C016 C033 N037 -178.7(3) . . . . ?
N023 C016 C052 C029 179.4(3) . . . . ?
C024 N24 C61 C62 179.6(3) . . . . ?
C024 N24 C61 C022 -0.3(4) . . . . ?
C024 C021 C035 C022 -0.2(5) . . . . ?
C025 C012 C019 N26 -1.7(5) . . . . ?
C025 C012 C019 C028 177.6(3) . . . . ?
C026 C010 C038 C030 -0.5(5) . . . . ?
C028 N27 C047 C044 -0.3(5) . . . . ?
C028 C022 C035 C021 178.5(3) . . . . ?
C030 C045 C60 C026 -1.0(7) . . . . ?
C031 C015 C040 C056 1.6(6) . . . . ?
C031 C054 C058 C056 0.1(7) . . . . ?
C032 C014 C034 C050 -0.5(5) . . . . ?
C032 C053 C059 C050 -1.3(7) . . . . ?
C033 C016 N023 C008 -5.1(4) . . . . ?
C033 C016 N023 C011 174.3(3) . . . . ?
C033 C016 C052 C029 0.8(5) . . . . ?
C033 N037 C043 C029 1.2(6) . . . . ?
C034 C014 C032 C053 1.0(5) . . . . ?
C034 C050 C059 C053 1.8(7) . . . . ?
C035 C021 C024 N24 0.9(5) . . . . ?
C035 C022 C028 N27 -1.1(5) . . . . ?
C035 C022 C028 C019 177.6(3) . . . . ?
C038 C010 C026 C60 -0.2(5) . . . . ?
C038 C030 C045 C60 0.3(6) . . . . ?
C039 C046 C049 C042 -0.4(7) . . . . ?
C040 C015 C031 C054 -2.3(5) . . . . ?
C040 C056 C058 C054 -0.7(7) . . . . ?
C042 C017 C018 P002 -175.8(2) . . . . ?
C042 C017 C018 C039 -1.0(5) . . . . ?
C043 C029 C052 C016 -0.6(6) . . . . ?
C044 N26 C019 C012 179.0(3) . . . . ?
C044 N26 C019 C028 -0.3(5) . . . . ?
C045 C030 C038 C010 0.5(6) . . . . ?
C047 N27 C028 C019 -0.9(5) . . . . ?
C047 N27 C028 C022 177.7(3) . . . . ?
C052 C016 N023 C008 176.3(3) . . . . ?
C052 C016 N023 C011 -4.3(4) . . . . ?
C052 C016 C033 N037 0.0(5) . . . . ?
C052 C029 C043 N037 -0.4(6) . . . . ?
Cu1 P002 C008 N023 -46.5(2) . . . . ?
Cu1 P002 C010 C026 -153.3(2) . . . . ?
Cu1 P002 C010 C038 25.5(3) . . . . ?
Cu1 P002 C018 C017 -143.8(2) . . . . ?
Cu1 P002 C018 C039 41.2(3) . . . . ?
Cu1 P003 C011 N023 41.2(2) . . . . ?
Cu1 P003 C014 C032 139.8(3) . . . . ?
Cu1 P003 C014 C034 -36.3(3) . . . . ?
Cu1 P003 C015 C031 178.8(2) . . . . ?
Cu1 P003 C015 C040 -9.5(3) . . . . ?
Cu1 N24 C61 C62 -2.4(3) . . . . ?
Cu1 N24 C61 C022 177.7(2) . . . . ?
Cu1 N24 C024 C021 -178.3(3) . . . . ?
Cu1 N25 C020 C041 176.0(3) . . . . ?
